data_1573285
_journal_paper_doi 10.1039/D4CC05704J
_chemical_formula_moiety 'C35 H20 N3 O'
_chemical_formula_sum 'C35 H20 N3 O'
_chemical_formula_weight 498.54
_space_group_crystal_system monoclinic
_space_group_IT_number 14
_space_group_name_Hall '-P 2ybc'
_space_group_name_H-M_alt 'P 1 21/c 1'
_atom_sites_solution_hydrogens geom
_atom_sites_solution_primary other
_audit_creation_method SHELXL-2019/3
_audit_update_record
;
2023-12-06 deposited with the CCDC.	2024-11-25 downloaded from the CCDC.
;
_cell_angle_alpha 90
_cell_angle_beta 94.6850(10)
_cell_angle_gamma 90
_cell_formula_units_Z 4
_cell_length_a 21.3059(3)
_cell_length_b 11.4684(2)
_cell_length_c 9.68440(10)
_cell_measurement_reflns_used 29555
_cell_measurement_temperature 100(2)
_cell_measurement_theta_max 79.2120
_cell_measurement_theta_min 3.8830
_cell_volume 2358.42(6)
_computing_cell_refinement 'CrysAlisPro 1.171.43.95a (Rigaku OD, 2023)'
_computing_data_collection 'CrysAlisPro system (CCD 43.95a 64-bit (release 03-11-2023))'
_computing_data_reduction 'CrysAlisPro 1.171.43.95a (Rigaku OD, 2023)'
_computing_structure_refinement 'SHELXL-2019/3 (Sheldrick, 2019)'
_computing_structure_solution 'SHELXT 2014/5 (Sheldrick, 2014)'
_diffrn_ambient_temperature 100(2)
_diffrn_measured_fraction_theta_full 1.000
_diffrn_measured_fraction_theta_max 0.964
_diffrn_measurement_device_type 'XtaLAB Synergy, Dualflex, Pilatus 300K'
_diffrn_measurement_method '\w scans'
_diffrn_radiation_type CuK\a
_diffrn_radiation_wavelength 1.54184
_diffrn_reflns_av_R_equivalents 0.0387
_diffrn_reflns_av_unetI/netI 0.0149
_diffrn_reflns_Laue_measured_fraction_full 1.000
_diffrn_reflns_Laue_measured_fraction_max 0.964
_diffrn_reflns_limit_h_max 26
_diffrn_reflns_limit_h_min -27
_diffrn_reflns_limit_k_max 14
_diffrn_reflns_limit_k_min -13
_diffrn_reflns_limit_l_max 9
_diffrn_reflns_limit_l_min -12
_diffrn_reflns_number 44352
_diffrn_reflns_point_group_measured_fraction_full 1.000
_diffrn_reflns_point_group_measured_fraction_max 0.964
_diffrn_reflns_theta_full 67.684
_diffrn_reflns_theta_max 79.685
_diffrn_reflns_theta_min 4.164
_diffrn_source 'micro-focus sealed X-ray tube'
_exptl_absorpt_coefficient_mu 0.675
_exptl_absorpt_correction_T_max 1.00000
_exptl_absorpt_correction_T_min 0.59939
_exptl_absorpt_correction_type multi-scan
_exptl_absorpt_process_details
;
CrysAlisPro 1.171.43.95a (Rigaku Oxford Diffraction, 2023)
Empirical absorption correction using spherical harmonics,
implemented in SCALE3 ABSPACK scaling algorithm.
;
_exptl_crystal_colour brown
_exptl_crystal_density_diffrn 1.404
_exptl_crystal_description prism
_exptl_crystal_F_000 1036
_exptl_crystal_recrystallization_method 'Re-crystallisation from solvent: dichloromethane aand acetonitrile mixture'
_exptl_crystal_size_max 0.500
_exptl_crystal_size_mid 0.160
_exptl_crystal_size_min 0.110
_refine_diff_density_max 0.205
_refine_diff_density_min -0.236
_refine_diff_density_rms 0.042
_refine_ls_extinction_method none
_refine_ls_goodness_of_fit_ref 1.026
_refine_ls_hydrogen_treatment constr
_refine_ls_matrix_type full
_refine_ls_number_parameters 352
_refine_ls_number_reflns 4960
_refine_ls_number_restraints 0
_refine_ls_restrained_S_all 1.026
_refine_ls_R_factor_all 0.0412
_refine_ls_R_factor_gt 0.0383
_refine_ls_shift/su_max 0.001
_refine_ls_shift/su_mean 0.000
_refine_ls_structure_factor_coef Fsqd
_refine_ls_weighting_details 'w=1/[\s^2^(Fo^2^)+(0.0519P)^2^+0.8723P] where P=(Fo^2^+2Fc^2^)/3'
_refine_ls_weighting_scheme calc
_refine_ls_wR_factor_gt 0.0992
_refine_ls_wR_factor_ref 0.1013
_reflns_Friedel_coverage 0.000
_reflns_number_gt 4557
_reflns_number_total 4960
_reflns_threshold_expression 'I > 2\s(I)'
_cod_data_source_file d4cc05704j2.cif
_cod_data_source_block Helicen
_cod_original_sg_symbol_H-M 'P 21/c'
_cod_database_code 1573285
_shelx_shelxl_version_number 2018/3
_shelx_space_group_comment
;
The symmetry employed for this shelxl refinement is uniquely defined
by the following loop, which should always be used as a source of
symmetry information in preference to the above space-group names.
They are only intended as comments.
;
_shelx_estimated_absorpt_t_min 0.729
_shelx_estimated_absorpt_t_max 0.929
_oxdiff_exptl_absorpt_empirical_full_min 0.497
_oxdiff_exptl_absorpt_empirical_full_max 1.947
_oxdiff_exptl_absorpt_empirical_details
;
Empirical correction (ABSPACK) includes:
- Absorption correction using spherical harmonics
- Frame scaling
;

loop_
_space_group_symop_operation_xyz
'x, y, z'
'-x, y+1/2, -z+1/2'
'-x, -y, -z'
'x, -y-1/2, z-1/2'

loop_
_atom_site_label
_atom_site_type_symbol
_atom_site_fract_x
_atom_site_fract_y
_atom_site_fract_z
_atom_site_U_iso_or_equiv
_atom_site_adp_type
_atom_site_occupancy
_atom_site_site_symmetry_order
_atom_site_calc_flag
_atom_site_refinement_flags_posn
_atom_site_refinement_flags_adp
_atom_site_refinement_flags_occupancy
_atom_site_disorder_assembly
_atom_site_disorder_group
O1 O 0.76984(3) 0.44415(7) 0.78923(7) 0.02044(17) Uani 1 1 d . . . . .
N1 N 0.60656(4) 0.57065(8) 0.57640(9) 0.0203(2) Uani 1 1 d . . . . .
C1 C 0.53816(5) 0.58198(9) 0.36860(11) 0.0210(2) Uani 1 1 d . . . . .
N2 N 0.65898(4) 0.52525(8) 0.64638(9) 0.01893(19) Uani 1 1 d . . . . .
C2 C 0.52292(5) 0.54741(11) 0.23199(12) 0.0263(2) Uani 1 1 d . . . . .
H2 H 0.548419 0.491544 0.190538 0.032 Uiso 1 1 calc R U . . .
N3 N 0.62673(4) 0.45193(8) 0.37856(9) 0.0218(2) Uani 1 1 d . . . . .
C3 C 0.47087(6) 0.59387(11) 0.15616(12) 0.0289(3) Uani 1 1 d . . . . .
H3 H 0.460621 0.569294 0.063373 0.035 Uiso 1 1 calc R U . . .
C4 C 0.43360(5) 0.67651(10) 0.21577(12) 0.0266(2) Uani 1 1 d . . . . .
H4 H 0.398216 0.709110 0.163439 0.032 Uiso 1 1 calc R U . . .
C5 C 0.44827(5) 0.71114(10) 0.35180(12) 0.0252(2) Uani 1 1 d . . . . .
H5 H 0.422777 0.767377 0.392648 0.030 Uiso 1 1 calc R U . . .
C6 C 0.50011(5) 0.66391(10) 0.42867(12) 0.0231(2) Uani 1 1 d . . . . .
H6 H 0.509692 0.687320 0.522113 0.028 Uiso 1 1 calc R U . . .
C7 C 0.59450(5) 0.53029(9) 0.44660(11) 0.0197(2) Uani 1 1 d . . . . .
C8 C 0.69773(5) 0.44671(9) 0.58509(11) 0.0187(2) Uani 1 1 d . . . . .
C9 C 0.68012(5) 0.40888(9) 0.44966(11) 0.0197(2) Uani 1 1 d . . . . .
C10 C 0.67511(5) 0.56139(9) 0.78299(11) 0.0195(2) Uani 1 1 d . . . . .
C11 C 0.73208(5) 0.52379(9) 0.84937(11) 0.0194(2) Uani 1 1 d . . . . .
C12 C 0.75278(5) 0.40682(9) 0.65694(10) 0.0186(2) Uani 1 1 d . . . . .
C13 C 0.63449(5) 0.63196(10) 0.85503(12) 0.0228(2) Uani 1 1 d . . . . .
H13 H 0.596359 0.660633 0.809716 0.027 Uiso 1 1 calc R U . . .
C14 C 0.65069(5) 0.65861(10) 0.99107(12) 0.0243(2) Uani 1 1 d . . . . .
H14 H 0.622431 0.703143 1.040783 0.029 Uiso 1 1 calc R U . . .
C15 C 0.70851(5) 0.62149(10) 1.05958(11) 0.0230(2) Uani 1 1 d . . . . .
C16 C 0.75304(5) 0.56009(9) 0.98456(11) 0.0202(2) Uani 1 1 d . . . . .
C17 C 0.71943(5) 0.32845(10) 0.38927(11) 0.0225(2) Uani 1 1 d . . . . .
H17 H 0.708692 0.301124 0.297779 0.027 Uiso 1 1 calc R U . . .
C18 C 0.79124(5) 0.32786(9) 0.59705(11) 0.0205(2) Uani 1 1 d . . . . .
H18 H 0.828815 0.300548 0.646112 0.025 Uiso 1 1 calc R U . . .
C19 C 0.77369(5) 0.28895(10) 0.46259(11) 0.0222(2) Uani 1 1 d . . . . .
H19 H 0.799633 0.234126 0.420655 0.027 Uiso 1 1 calc R U . . .
C20 C 0.72075(6) 0.63565(10) 1.20590(12) 0.0265(2) Uani 1 1 d . . . . .
H20 H 0.693566 0.682695 1.255479 0.032 Uiso 1 1 calc R U . . .
C21 C 0.81340(5) 0.52553(9) 1.05491(11) 0.0208(2) Uani 1 1 d . . . . .
C22 C 0.81690(5) 0.52269(10) 1.20161(11) 0.0240(2) Uani 1 1 d . . . . .
C23 C 0.77076(6) 0.58253(10) 1.27433(11) 0.0267(2) Uani 1 1 d . . . . .
H23 H 0.775325 0.585025 1.372691 0.032 Uiso 1 1 calc R U . . .
C24 C 0.86863(5) 0.49020(9) 0.98855(11) 0.0204(2) Uani 1 1 d . . . . .
C25 C 0.91250(5) 0.41600(10) 1.06284(12) 0.0233(2) Uani 1 1 d . . . . .
C26 C 0.90891(5) 0.39926(10) 1.20734(12) 0.0265(2) Uani 1 1 d . . . . .
H26 H 0.936764 0.346141 1.256322 0.032 Uiso 1 1 calc R U . . .
C27 C 0.86601(6) 0.45855(11) 1.27572(11) 0.0271(3) Uani 1 1 d . . . . .
H27 H 0.868718 0.457333 1.374107 0.033 Uiso 1 1 calc R U . . .
C28 C 0.88475(5) 0.53217(9) 0.85429(11) 0.0204(2) Uani 1 1 d . . . . .
C29 C 0.93360(5) 0.47600(10) 0.78799(11) 0.0226(2) Uani 1 1 d . . . . .
C30 C 0.97012(5) 0.38664(10) 0.85955(12) 0.0255(2) Uani 1 1 d . . . . .
H30 H 1.000419 0.344442 0.812929 0.031 Uiso 1 1 calc R U . . .
C31 C 0.96164(5) 0.36210(10) 0.99322(12) 0.0262(2) Uani 1 1 d . . . . .
H31 H 0.988885 0.307874 1.042042 0.031 Uiso 1 1 calc R U . . .
C32 C 0.85716(5) 0.63284(10) 0.79036(11) 0.0221(2) Uani 1 1 d . . . . .
H32 H 0.826796 0.675374 0.836415 0.026 Uiso 1 1 calc R U . . .
C33 C 0.87327(5) 0.67063(10) 0.66303(12) 0.0252(2) Uani 1 1 d . . . . .
H33 H 0.854071 0.738570 0.622462 0.030 Uiso 1 1 calc R U . . .
C34 C 0.91798(5) 0.60909(11) 0.59289(12) 0.0263(2) Uani 1 1 d . . . . .
H34 H 0.927548 0.632878 0.503017 0.032 Uiso 1 1 calc R U . . .
C35 C 0.94777(5) 0.51424(11) 0.65520(12) 0.0259(2) Uani 1 1 d . . . . .
H35 H 0.978495 0.473544 0.608172 0.031 Uiso 1 1 calc R U . . .

loop_
_atom_site_aniso_label
_atom_site_aniso_U_11
_atom_site_aniso_U_22
_atom_site_aniso_U_33
_atom_site_aniso_U_23
_atom_site_aniso_U_13
_atom_site_aniso_U_12
O1 0.0219(4) 0.0204(4) 0.0190(4) -0.0028(3) 0.0014(3) 0.0035(3)
N1 0.0180(4) 0.0196(4) 0.0233(5) 0.0014(3) 0.0022(3) 0.0018(3)
C1 0.0193(5) 0.0192(5) 0.0249(5) 0.0035(4) 0.0035(4) -0.0018(4)
N2 0.0178(4) 0.0184(4) 0.0209(4) -0.0004(3) 0.0029(3) 0.0011(3)
C2 0.0267(6) 0.0267(6) 0.0257(6) 0.0011(4) 0.0031(4) 0.0051(4)
N3 0.0193(4) 0.0223(5) 0.0236(5) -0.0012(4) 0.0013(3) 0.0005(4)
C3 0.0322(6) 0.0310(6) 0.0231(6) 0.0029(5) -0.0002(5) 0.0036(5)
C4 0.0228(5) 0.0268(6) 0.0300(6) 0.0077(5) 0.0002(4) 0.0026(4)
C5 0.0220(5) 0.0216(6) 0.0322(6) 0.0025(4) 0.0046(4) 0.0011(4)
C6 0.0210(5) 0.0222(5) 0.0263(5) 0.0006(4) 0.0030(4) -0.0013(4)
C7 0.0186(5) 0.0175(5) 0.0234(5) 0.0014(4) 0.0041(4) -0.0024(4)
C8 0.0181(5) 0.0161(5) 0.0225(5) 0.0005(4) 0.0046(4) -0.0011(4)
C9 0.0180(5) 0.0183(5) 0.0231(5) -0.0003(4) 0.0030(4) -0.0024(4)
C10 0.0215(5) 0.0171(5) 0.0204(5) -0.0003(4) 0.0047(4) -0.0015(4)
C11 0.0214(5) 0.0157(5) 0.0217(5) -0.0004(4) 0.0065(4) -0.0001(4)
C12 0.0205(5) 0.0170(5) 0.0186(5) 0.0001(4) 0.0027(4) -0.0019(4)
C13 0.0224(5) 0.0198(5) 0.0268(5) 0.0007(4) 0.0064(4) 0.0016(4)
C14 0.0272(6) 0.0204(5) 0.0267(6) -0.0027(4) 0.0109(4) 0.0007(4)
C15 0.0282(6) 0.0186(5) 0.0232(5) -0.0017(4) 0.0077(4) -0.0032(4)
C16 0.0240(5) 0.0162(5) 0.0209(5) 0.0006(4) 0.0054(4) -0.0023(4)
C17 0.0229(5) 0.0219(5) 0.0227(5) -0.0045(4) 0.0025(4) -0.0007(4)
C18 0.0196(5) 0.0188(5) 0.0231(5) 0.0006(4) 0.0025(4) 0.0015(4)
C19 0.0226(5) 0.0184(5) 0.0261(5) -0.0035(4) 0.0052(4) 0.0016(4)
C20 0.0332(6) 0.0230(6) 0.0247(6) -0.0045(4) 0.0109(5) -0.0043(5)
C21 0.0257(5) 0.0161(5) 0.0205(5) -0.0006(4) 0.0020(4) -0.0043(4)
C22 0.0287(6) 0.0221(6) 0.0213(5) -0.0005(4) 0.0024(4) -0.0085(4)
C23 0.0368(6) 0.0253(6) 0.0185(5) -0.0026(4) 0.0057(4) -0.0087(5)
C24 0.0226(5) 0.0175(5) 0.0207(5) -0.0016(4) -0.0005(4) -0.0036(4)
C25 0.0236(5) 0.0188(5) 0.0266(6) 0.0001(4) -0.0028(4) -0.0051(4)
C26 0.0273(6) 0.0231(6) 0.0276(6) 0.0042(4) -0.0067(4) -0.0065(4)
C27 0.0337(6) 0.0277(6) 0.0192(5) 0.0027(4) -0.0023(4) -0.0108(5)
C28 0.0200(5) 0.0199(5) 0.0212(5) -0.0030(4) 0.0006(4) -0.0029(4)
C29 0.0199(5) 0.0221(5) 0.0258(5) -0.0043(4) 0.0007(4) -0.0025(4)
C30 0.0207(5) 0.0226(6) 0.0330(6) -0.0055(5) 0.0007(4) 0.0009(4)
C31 0.0223(5) 0.0200(5) 0.0349(6) 0.0001(4) -0.0054(5) 0.0000(4)
C32 0.0224(5) 0.0209(5) 0.0233(5) -0.0009(4) 0.0047(4) -0.0009(4)
C33 0.0275(6) 0.0231(6) 0.0252(6) 0.0016(4) 0.0041(4) -0.0011(4)
C34 0.0278(6) 0.0302(6) 0.0215(5) -0.0014(4) 0.0059(4) -0.0046(5)
C35 0.0219(5) 0.0295(6) 0.0271(6) -0.0065(5) 0.0061(4) -0.0018(4)

loop_
_atom_type_symbol
_atom_type_description
_atom_type_scat_dispersion_real
_atom_type_scat_dispersion_imag
_atom_type_scat_source
C C 0.0181 0.0091 'International Tables Vol C Tables 4.2.6.8 and 6.1.1.4'
H H 0.0000 0.0000 'International Tables Vol C Tables 4.2.6.8 and 6.1.1.4'
N N 0.0311 0.0180 'International Tables Vol C Tables 4.2.6.8 and 6.1.1.4'
O O 0.0492 0.0322 'International Tables Vol C Tables 4.2.6.8 and 6.1.1.4'

loop_
_geom_angle_atom_site_label_1
_geom_angle_atom_site_label_2
_geom_angle_atom_site_label_3
_geom_angle
_geom_angle_site_symmetry_1
_geom_angle_site_symmetry_3
_geom_angle_publ_flag
C12 O1 C11 118.86(8) . . ?
C7 N1 N2 114.83(9) . . ?
C2 C1 C6 119.21(10) . . ?
C2 C1 C7 118.96(10) . . ?
C6 C1 C7 121.84(10) . . ?
N1 N2 C8 121.86(9) . . ?
N1 N2 C10 118.97(9) . . ?
C8 N2 C10 119.15(9) . . ?
C3 C2 C1 120.53(11) . . ?
C3 C2 H2 119.7 . . ?
C1 C2 H2 119.7 . . ?
C7 N3 C9 115.62(9) . . ?
C2 C3 C4 120.07(11) . . ?
C2 C3 H3 120.0 . . ?
C4 C3 H3 120.0 . . ?
C5 C4 C3 119.80(10) . . ?
C5 C4 H4 120.1 . . ?
C3 C4 H4 120.1 . . ?
C4 C5 C6 120.30(11) . . ?
C4 C5 H5 119.8 . . ?
C6 C5 H5 119.8 . . ?
C5 C6 C1 120.08(10) . . ?
C5 C6 H6 120.0 . . ?
C1 C6 H6 120.0 . . ?
N3 C7 N1 128.74(10) . . ?
N3 C7 C1 116.30(9) . . ?
N1 C7 C1 114.96(9) . . ?
N2 C8 C12 120.41(9) . . ?
N2 C8 C9 118.53(9) . . ?
C12 C8 C9 121.06(10) . . ?
N3 C9 C8 120.34(10) . . ?
N3 C9 C17 121.67(10) . . ?
C8 C9 C17 117.97(10) . . ?
C11 C10 N2 118.71(9) . . ?
C11 C10 C13 119.70(10) . . ?
N2 C10 C13 121.57(10) . . ?
O1 C11 C10 121.77(9) . . ?
O1 C11 C16 115.87(9) . . ?
C10 C11 C16 122.28(10) . . ?
O1 C12 C18 118.44(9) . . ?
O1 C12 C8 120.85(9) . . ?
C18 C12 C8 120.71(10) . . ?
C14 C13 C10 119.18(10) . . ?
C14 C13 H13 120.4 . . ?
C10 C13 H13 120.4 . . ?
C13 C14 C15 121.68(10) . . ?
C13 C14 H14 119.2 . . ?
C15 C14 H14 119.2 . . ?
C14 C15 C16 119.93(10) . . ?
C14 C15 C20 120.78(10) . . ?
C16 C15 C20 119.07(10) . . ?
C11 C16 C15 116.40(10) . . ?
C11 C16 C21 123.56(10) . . ?
C15 C16 C21 119.56(10) . . ?
C19 C17 C9 120.21(10) . . ?
C19 C17 H17 119.9 . . ?
C9 C17 H17 119.9 . . ?
C12 C18 C19 118.54(10) . . ?
C12 C18 H18 120.7 . . ?
C19 C18 H18 120.7 . . ?
C17 C19 C18 121.50(10) . . ?
C17 C19 H19 119.2 . . ?
C18 C19 H19 119.2 . . ?
C23 C20 C15 120.48(11) . . ?
C23 C20 H20 119.8 . . ?
C15 C20 H20 119.8 . . ?
C22 C21 C24 117.49(10) . . ?
C22 C21 C16 116.51(10) . . ?
C24 C21 C16 125.96(9) . . ?
C21 C22 C27 119.57(11) . . ?
C21 C22 C23 120.03(11) . . ?
C27 C22 C23 120.39(10) . . ?
C20 C23 C22 121.35(10) . . ?
C20 C23 H23 119.3 . . ?
C22 C23 H23 119.3 . . ?
C25 C24 C21 118.07(10) . . ?
C25 C24 C28 117.32(10) . . ?
C21 C24 C28 124.46(10) . . ?
C24 C25 C26 119.68(10) . . ?
C24 C25 C31 119.87(10) . . ?
C26 C25 C31 120.41(10) . . ?
C27 C26 C25 120.43(11) . . ?
C27 C26 H26 119.8 . . ?
C25 C26 H26 119.8 . . ?
C26 C27 C22 120.67(10) . . ?
C26 C27 H27 119.7 . . ?
C22 C27 H27 119.7 . . ?
C32 C28 C29 117.74(10) . . ?
C32 C28 C24 122.78(10) . . ?
C29 C28 C24 119.30(10) . . ?
C35 C29 C28 119.26(10) . . ?
C35 C29 C30 120.96(10) . . ?
C28 C29 C30 119.67(10) . . ?
C31 C30 C29 120.21(10) . . ?
C31 C30 H30 119.9 . . ?
C29 C30 H30 119.9 . . ?
C30 C31 C25 121.44(10) . . ?
C30 C31 H31 119.3 . . ?
C25 C31 H31 119.3 . . ?
C33 C32 C28 121.58(10) . . ?
C33 C32 H32 119.2 . . ?
C28 C32 H32 119.2 . . ?
C32 C33 C34 120.24(11) . . ?
C32 C33 H33 119.9 . . ?
C34 C33 H33 119.9 . . ?
C35 C34 C33 119.52(10) . . ?
C35 C34 H34 120.2 . . ?
C33 C34 H34 120.2 . . ?
C34 C35 C29 121.30(10) . . ?
C34 C35 H35 119.3 . . ?
C29 C35 H35 119.3 . . ?

loop_
_geom_bond_atom_site_label_1
_geom_bond_atom_site_label_2
_geom_bond_distance
_geom_bond_site_symmetry_2
_geom_bond_publ_flag
O1 C12 1.3715(12) . ?
O1 C11 1.3773(12) . ?
N1 C7 1.3445(14) . ?
N1 N2 1.3617(12) . ?
C1 C2 1.3939(16) . ?
C1 C6 1.3983(15) . ?
C1 C7 1.4883(15) . ?
N2 C8 1.3874(13) . ?
N2 C10 1.4021(14) . ?
C2 C3 1.3855(16) . ?
C2 H2 0.9500 . ?
N3 C7 1.3368(14) . ?
N3 C9 1.3726(14) . ?
C3 C4 1.3918(17) . ?
C3 H3 0.9500 . ?
C4 C5 1.3870(17) . ?
C4 H4 0.9500 . ?
C5 C6 1.3904(15) . ?
C5 H5 0.9500 . ?
C6 H6 0.9500 . ?
C8 C12 1.3915(14) . ?
C8 C9 1.4031(15) . ?
C9 C17 1.4052(15) . ?
C10 C11 1.3948(15) . ?
C10 C13 1.4104(15) . ?
C11 C16 1.4112(15) . ?
C12 C18 1.3804(15) . ?
C13 C14 1.3690(16) . ?
C13 H13 0.9500 . ?
C14 C15 1.4161(16) . ?
C14 H14 0.9500 . ?
C15 C16 1.4271(15) . ?
C15 C20 1.4289(16) . ?
C16 C21 1.4600(15) . ?
C17 C19 1.3827(15) . ?
C17 H17 0.9500 . ?
C18 C19 1.3982(15) . ?
C18 H18 0.9500 . ?
C19 H19 0.9500 . ?
C20 C23 1.3528(18) . ?
C20 H20 0.9500 . ?
C21 C22 1.4169(15) . ?
C21 C24 1.4442(15) . ?
C22 C27 1.4242(17) . ?
C22 C23 1.4307(17) . ?
C23 H23 0.9500 . ?
C24 C25 1.4162(15) . ?
C24 C28 1.4536(15) . ?
C25 C26 1.4207(16) . ?
C25 C31 1.4310(16) . ?
C26 C27 1.3546(18) . ?
C26 H26 0.9500 . ?
C27 H27 0.9500 . ?
C28 C32 1.4151(15) . ?
C28 C29 1.4211(15) . ?
C29 C35 1.4145(16) . ?
C29 C30 1.4309(16) . ?
C30 C31 1.3512(17) . ?
C30 H30 0.9500 . ?
C31 H31 0.9500 . ?
C32 C33 1.3767(15) . ?
C32 H32 0.9500 . ?
C33 C34 1.4045(16) . ?
C33 H33 0.9500 . ?
C34 C35 1.3740(17) . ?
C34 H34 0.9500 . ?
C35 H35 0.9500 . ?

loop_
_geom_torsion_atom_site_label_1
_geom_torsion_atom_site_label_2
_geom_torsion_atom_site_label_3
_geom_torsion_atom_site_label_4
_geom_torsion
_geom_torsion_site_symmetry_1
_geom_torsion_site_symmetry_2
_geom_torsion_site_symmetry_3
_geom_torsion_site_symmetry_4
_geom_torsion_publ_flag
C7 N1 N2 C8 2.27(14) . . . . ?
C7 N1 N2 C10 -179.48(9) . . . . ?
C6 C1 C2 C3 0.27(17) . . . . ?
C7 C1 C2 C3 -179.88(10) . . . . ?
C1 C2 C3 C4 0.56(18) . . . . ?
C2 C3 C4 C5 -0.78(18) . . . . ?
C3 C4 C5 C6 0.18(17) . . . . ?
C4 C5 C6 C1 0.66(17) . . . . ?
C2 C1 C6 C5 -0.88(16) . . . . ?
C7 C1 C6 C5 179.28(10) . . . . ?
C9 N3 C7 N1 -1.66(16) . . . . ?
C9 N3 C7 C1 177.22(9) . . . . ?
N2 N1 C7 N3 0.39(16) . . . . ?
N2 N1 C7 C1 -178.51(8) . . . . ?
C2 C1 C7 N3 -0.58(15) . . . . ?
C6 C1 C7 N3 179.27(10) . . . . ?
C2 C1 C7 N1 178.46(10) . . . . ?
C6 C1 C7 N1 -1.69(15) . . . . ?
N1 N2 C8 C12 176.49(9) . . . . ?
C10 N2 C8 C12 -1.75(15) . . . . ?
N1 N2 C8 C9 -3.46(15) . . . . ?
C10 N2 C8 C9 178.30(9) . . . . ?
C7 N3 C9 C8 0.33(15) . . . . ?
C7 N3 C9 C17 -178.19(10) . . . . ?
N2 C8 C9 N3 2.06(15) . . . . ?
C12 C8 C9 N3 -177.89(9) . . . . ?
N2 C8 C9 C17 -179.37(9) . . . . ?
C12 C8 C9 C17 0.68(15) . . . . ?
N1 N2 C10 C11 -173.62(9) . . . . ?
C8 N2 C10 C11 4.68(14) . . . . ?
N1 N2 C10 C13 7.98(15) . . . . ?
C8 N2 C10 C13 -173.72(9) . . . . ?
C12 O1 C11 C10 4.29(14) . . . . ?
C12 O1 C11 C16 -178.84(9) . . . . ?
N2 C10 C11 O1 -6.05(15) . . . . ?
C13 C10 C11 O1 172.37(9) . . . . ?
N2 C10 C11 C16 177.28(9) . . . . ?
C13 C10 C11 C16 -4.30(16) . . . . ?
C11 O1 C12 C18 179.38(9) . . . . ?
C11 O1 C12 C8 -1.19(14) . . . . ?
N2 C8 C12 O1 -0.03(15) . . . . ?
C9 C8 C12 O1 179.92(9) . . . . ?
N2 C8 C12 C18 179.40(9) . . . . ?
C9 C8 C12 C18 -0.66(16) . . . . ?
C11 C10 C13 C14 -2.52(16) . . . . ?
N2 C10 C13 C14 175.86(10) . . . . ?
C10 C13 C14 C15 2.86(17) . . . . ?
C13 C14 C15 C16 3.46(17) . . . . ?
C13 C14 C15 C20 -171.04(11) . . . . ?
O1 C11 C16 C15 -166.61(9) . . . . ?
C10 C11 C16 C15 10.25(15) . . . . ?
O1 C11 C16 C21 5.35(15) . . . . ?
C10 C11 C16 C21 -177.79(10) . . . . ?
C14 C15 C16 C11 -9.71(15) . . . . ?
C20 C15 C16 C11 164.88(10) . . . . ?
C14 C15 C16 C21 177.99(10) . . . . ?
C20 C15 C16 C21 -7.42(15) . . . . ?
N3 C9 C17 C19 178.43(10) . . . . ?
C8 C9 C17 C19 -0.12(16) . . . . ?
O1 C12 C18 C19 179.49(9) . . . . ?
C8 C12 C18 C19 0.06(16) . . . . ?
C9 C17 C19 C18 -0.47(17) . . . . ?
C12 C18 C19 C17 0.51(17) . . . . ?
C14 C15 C20 C23 168.47(11) . . . . ?
C16 C15 C20 C23 -6.07(16) . . . . ?
C11 C16 C21 C22 -152.84(10) . . . . ?
C15 C16 C21 C22 18.88(14) . . . . ?
C11 C16 C21 C24 24.76(17) . . . . ?
C15 C16 C21 C24 -163.51(10) . . . . ?
C24 C21 C22 C27 -16.35(15) . . . . ?
C16 C21 C22 C27 161.46(10) . . . . ?
C24 C21 C22 C23 164.58(10) . . . . ?
C16 C21 C22 C23 -17.60(15) . . . . ?
C15 C20 C23 C22 7.61(17) . . . . ?
C21 C22 C23 C20 4.73(17) . . . . ?
C27 C22 C23 C20 -174.33(11) . . . . ?
C22 C21 C24 C25 23.30(14) . . . . ?
C16 C21 C24 C25 -154.28(10) . . . . ?
C22 C21 C24 C28 -152.08(10) . . . . ?
C16 C21 C24 C28 30.33(16) . . . . ?
C21 C24 C25 C26 -13.70(15) . . . . ?
C28 C24 C25 C26 162.01(10) . . . . ?
C21 C24 C25 C31 168.78(10) . . . . ?
C28 C24 C25 C31 -15.50(15) . . . . ?
C24 C25 C26 C27 -3.55(16) . . . . ?
C31 C25 C26 C27 173.95(11) . . . . ?
C25 C26 C27 C22 10.98(17) . . . . ?
C21 C22 C27 C26 -0.75(16) . . . . ?
C23 C22 C27 C26 178.31(10) . . . . ?
C25 C24 C28 C32 -159.01(10) . . . . ?
C21 C24 C28 C32 16.41(16) . . . . ?
C25 C24 C28 C29 16.01(15) . . . . ?
C21 C24 C28 C29 -168.58(10) . . . . ?
C32 C28 C29 C35 -6.94(15) . . . . ?
C24 C28 C29 C35 177.80(10) . . . . ?
C32 C28 C29 C30 169.35(10) . . . . ?
C24 C28 C29 C30 -5.91(15) . . . . ?
C35 C29 C30 C31 170.99(11) . . . . ?
C28 C29 C30 C31 -5.24(16) . . . . ?
C29 C30 C31 C25 5.95(17) . . . . ?
C24 C25 C31 C30 4.75(17) . . . . ?
C26 C25 C31 C30 -172.75(11) . . . . ?
C29 C28 C32 C33 4.95(16) . . . . ?
C24 C28 C32 C33 -179.96(10) . . . . ?
C28 C32 C33 C34 0.09(17) . . . . ?
C32 C33 C34 C35 -3.16(17) . . . . ?
C33 C34 C35 C29 1.02(17) . . . . ?
C28 C29 C35 C34 4.10(17) . . . . ?
C30 C29 C35 C34 -172.14(11) . . . . ?
